data_7013426
loop_
_publ_author_name
'Garriga, Juan Manuel'
'Llusar, Rosa'
'Uriel, Santiago'
'Vicent, Cristian'
'Usher, Alistair J.'
'Lucas, Nigel T.'
'Humphrey, Mark G.'
'Samoc, Marek'

_publ_section_title
;
 Synthesis and third-order nonlinear optical properties of
 [Mo3(&#xFFFD;3-S)(&#xFFFD;2-S2)3]4+ clusters with
 maleonitriledithiolate, oxalate and thiocyanate ligands
;
_journal_issue 23
_journal_name_full 'Dalton Transactions'
_journal_page_first 4546
_journal_paper_doi 10.1039/b307753e
_journal_year 2003
_chemical_formula_sum 'C44 H72 Mo3 N8 S13'
_chemical_formula_weight 1417.70
_chemical_name_systematic
;
?
;
_space_group_IT_number 12
_symmetry_cell_setting monoclinic
_symmetry_space_group_name_Hall '-C 2y'
_symmetry_space_group_name_H-M 'C 1 2/m 1'
_atom_sites_solution_hydrogens geom
_atom_sites_solution_primary direct
_atom_sites_solution_secondary difmap
_audit_creation_method SHELXL-97
_cell_angle_alpha 90.00
_cell_angle_beta 98.949(4)
_cell_angle_gamma 90.00
_cell_formula_units_Z 4
_cell_length_a 16.019(3)
_cell_length_b 27.534(5)
_cell_length_c 15.050(3)
_cell_measurement_temperature 293(2)
_cell_volume 6557(2)
_computing_cell_refinement 'Bruker SMART'
_computing_data_collection 'Bruker SMART'
_computing_data_reduction 'Bruker SHELXTL'
_computing_molecular_graphics 'Bruker SHELXTL'
_computing_publication_material 'Bruker SHELXTL'
_computing_structure_refinement 'SHELXL-97 (Sheldrick, 1997)'
_computing_structure_solution 'SHELXS-97 (Sheldrick, 1990)'
_diffrn_ambient_temperature 293(2)
_diffrn_measured_fraction_theta_full 0.999
_diffrn_measured_fraction_theta_max 0.999
_diffrn_measurement_device_type 'CCD area detector'
_diffrn_measurement_method 'phi and omega scans'
_diffrn_radiation_monochromator graphite
_diffrn_radiation_source 'fine-focus sealed tube'
_diffrn_radiation_type MoK\a
_diffrn_radiation_wavelength 0.71073
_diffrn_reflns_av_R_equivalents 0.0964
_diffrn_reflns_av_sigmaI/netI 0.0849
_diffrn_reflns_limit_h_max 16
_diffrn_reflns_limit_h_min -15
_diffrn_reflns_limit_k_max 27
_diffrn_reflns_limit_k_min -20
_diffrn_reflns_limit_l_max 15
_diffrn_reflns_limit_l_min -15
_diffrn_reflns_number 11665
_diffrn_reflns_theta_full 20.81
_diffrn_reflns_theta_max 20.81
_diffrn_reflns_theta_min 1.37
_exptl_absorpt_coefficient_mu 1.014
_exptl_absorpt_correction_T_max 1.955922
_exptl_absorpt_correction_T_min 1.195624
_exptl_absorpt_correction_type 'Bruker SADABS'
_exptl_crystal_colour brown
_exptl_crystal_density_diffrn 1.436
_exptl_crystal_density_method 'not measured'
_exptl_crystal_description prism
_exptl_crystal_F_000 2904
_exptl_crystal_size_max 0.16
_exptl_crystal_size_mid 0.15
_exptl_crystal_size_min 0.15
_refine_diff_density_max 0.860
_refine_diff_density_min -0.523
_refine_diff_density_rms 0.121
_refine_ls_extinction_method none
_refine_ls_goodness_of_fit_ref 0.982
_refine_ls_hydrogen_treatment mixed
_refine_ls_matrix_type full
_refine_ls_number_parameters 296
_refine_ls_number_reflns 3519
_refine_ls_number_restraints 0
_refine_ls_restrained_S_all 0.982
_refine_ls_R_factor_all 0.0964
_refine_ls_R_factor_gt 0.0541
_refine_ls_shift/su_max 0.000
_refine_ls_shift/su_mean 0.000
_refine_ls_structure_factor_coef Fsqd
_refine_ls_weighting_details 'calc w==1/[\s^2^(Fo^2^)+(0.0955P)^2^+0.0000P] where P==(Fo^2^+2Fc^2^)/3'
_refine_ls_weighting_scheme calc
_refine_ls_wR_factor_gt 0.1437
_refine_ls_wR_factor_ref 0.1651
_reflns_number_gt 2203
_reflns_number_total 3519
_reflns_threshold_expression >2sigma(I)
_cod_data_source_file b307753e.txt
_cod_data_source_block (TBA)2[Mo3S7(mnt)3]
_cod_depositor_comments
;
The following automatic conversions were performed:
'_symmetry_cell_setting' value 'Monoclinic' changed to 'monoclinic'
according to '/home/saulius/struct/CIF-dictionaries/cif_core.dic'
dictionary named 'cif_core.dic' version 2.4.1 from 2010-06-29.

Automatic conversion script
Id: cif_fix_enum 1527 2010-12-29 10:47:43Z saulius 
;
_cod_original_sg_symbol_H-M C2/m
_cod_database_code 7013426

loop_
_symmetry_equiv_pos_as_xyz
'x, y, z'
'-x, y, -z'
'x+1/2, y+1/2, z'
'-x+1/2, y+1/2, -z'
'-x, -y, -z'
'x, -y, z'
'-x+1/2, -y+1/2, -z'
'x+1/2, -y+1/2, z'

loop_
_atom_site_label
_atom_site_type_symbol
_atom_site_fract_x
_atom_site_fract_y
_atom_site_fract_z
_atom_site_U_iso_or_equiv
_atom_site_adp_type
_atom_site_occupancy
_atom_site_symmetry_multiplicity
_atom_site_calc_flag
_atom_site_refinement_flags
_atom_site_disorder_assembly
_atom_site_disorder_group
Mo1 Mo 0.01502(7) 0.0000 0.69455(9) 0.0488(4) Uani 1 2 d S . .
Mo2 Mo 0.16534(5) 0.05006(3) 0.73306(6) 0.0510(4) Uani 1 1 d . . .
S1 S 0.1057(2) 0.0000 0.8345(3) 0.0535(10) Uani 1 2 d S . .
S3 S 0.02286(17) 0.09053(10) 0.7044(2) 0.0634(8) Uani 1 1 d . . .
S2 S 0.06563(16) 0.05940(10) 0.59809(19) 0.0592(8) Uani 1 1 d . . .
S5 S 0.2962(2) 0.0000 0.7702(3) 0.0679(12) Uani 1 2 d S . .
S4 S 0.2401(2) 0.0000 0.6418(3) 0.0647(12) Uani 1 2 d S . .
S6 S -0.0865(2) 0.0000 0.7995(3) 0.0698(13) Uani 1 2 d S . .
S7 S -0.1150(2) 0.0000 0.5789(3) 0.0651(12) Uani 1 2 d S . .
S8 S 0.20595(18) 0.09508(10) 0.8728(2) 0.0651(9) Uani 1 1 d . . .
S9 S 0.23815(19) 0.11802(12) 0.6678(2) 0.0768(10) Uani 1 1 d . . .
N1 N -0.3133(11) 0.0000 0.8185(15) 0.163(9) Uani 1 2 d S . .
N2 N -0.3474(8) 0.0000 0.5512(12) 0.098(6) Uani 1 2 d S . .
N3 N 0.3508(8) 0.2311(5) 0.7169(11) 0.149(6) Uani 1 1 d . . .
N4 N 0.3200(9) 0.2028(5) 0.9741(9) 0.140(6) Uani 1 1 d . . .
C1 C -0.1858(9) 0.0000 0.7320(13) 0.063(5) Uani 1 2 d S . .
C2 C -0.1959(9) 0.0000 0.6414(14) 0.067(5) Uani 1 2 d S . .
C3 C -0.2585(12) 0.0000 0.7791(14) 0.091(6) Uani 1 2 d S . .
C4 C -0.2824(11) 0.0000 0.5900(13) 0.069(5) Uani 1 2 d S . .
C5 C 0.2603(7) 0.1459(4) 0.8422(10) 0.073(4) Uani 1 1 d . . .
C6 C 0.2713(6) 0.1549(4) 0.7593(9) 0.069(3) Uani 1 1 d . . .
C8 C 0.3153(9) 0.1981(5) 0.7375(10) 0.094(4) Uani 1 1 d . . .
C7 C 0.2919(9) 0.1786(5) 0.9145(11) 0.096(4) Uani 1 1 d . . .
N10 N 0.0000 -0.1874(4) 1.0000 0.060(3) Uani 1 2 d S . .
C10 C -0.0221(10) -0.2224(6) 1.0707(10) 0.121(5) Uiso 1 1 d . . .
H10A H -0.0725 -0.2398 1.0442 0.145 Uiso 1 1 calc R . .
H10B H 0.0231 -0.2462 1.0813 0.145 Uiso 1 1 calc R . .
C11 C -0.0358(12) -0.2059(7) 1.1532(12) 0.155(7) Uiso 1 1 d . . .
H11A H -0.0781 -0.1804 1.1458 0.186 Uiso 1 1 calc R . .
H11B H 0.0160 -0.1928 1.1864 0.186 Uiso 1 1 calc R . .
C12 C -0.0671(13) -0.2498(8) 1.2055(13) 0.160(8) Uani 1 1 d . . .
H12A H -0.1213 -0.2617 1.1757 0.192 Uiso 1 1 calc R . .
H12B H -0.0266 -0.2762 1.2110 0.192 Uiso 1 1 calc R . .
C13 C -0.0744(12) -0.2289(6) 1.2950(14) 0.166(8) Uani 1 1 d . . .
H13A H -0.0927 -0.2537 1.3325 0.249 Uiso 1 1 calc R . .
H13B H -0.1147 -0.2029 1.2878 0.249 Uiso 1 1 calc R . .
H13C H -0.0203 -0.2168 1.3225 0.249 Uiso 1 1 calc R . .
C14 C -0.0663(9) -0.1518(5) 0.9562(10) 0.111(5) Uiso 1 1 d . . .
H14A H -0.0780 -0.1296 1.0027 0.133 Uiso 1 1 calc R . .
H14B H -0.0407 -0.1329 0.9133 0.133 Uiso 1 1 calc R . .
C15 C -0.1429(15) -0.1682(8) 0.9125(15) 0.206(10) Uiso 1 1 d . . .
H15A H -0.1757 -0.1821 0.9552 0.247 Uiso 1 1 calc R . .
H15B H -0.1345 -0.1930 0.8689 0.247 Uiso 1 1 calc R . .
C16 C -0.1924(11) -0.1212(6) 0.8618(11) 0.142(7) Uani 1 1 d . . .
H16A H -0.2024 -0.0966 0.9049 0.170 Uiso 1 1 calc R . .
H16B H -0.1603 -0.1071 0.8187 0.170 Uiso 1 1 calc R . .
C17 C -0.2705(14) -0.1415(9) 0.8175(13) 0.226(12) Uani 1 1 d . . .
H17A H -0.3038 -0.1165 0.7847 0.339 Uiso 1 1 calc R . .
H17B H -0.3011 -0.1551 0.8615 0.339 Uiso 1 1 calc R . .
H17C H -0.2588 -0.1665 0.7766 0.339 Uiso 1 1 calc R . .
N20 N 0.5000 0.1250(5) 0.5000 0.077(4) Uani 1 2 d S . .
C20 C 0.4947(7) 0.0927(5) 0.5826(11) 0.094(5) Uani 1 1 d . . .
H20A H 0.4435 0.0735 0.5694 0.113 Uiso 1 1 calc R . .
H20B H 0.5419 0.0702 0.5884 0.113 Uiso 1 1 calc R . .
C21 C 0.4948(8) 0.1153(6) 0.6700(10) 0.104(5) Uani 1 1 d . . .
H21A H 0.4465 0.1368 0.6673 0.124 Uiso 1 1 calc R . .
H21B H 0.5457 0.1345 0.6857 0.124 Uiso 1 1 calc R . .
C22 C 0.4907(11) 0.0758(7) 0.7432(11) 0.138(6) Uiso 1 1 d . . .
H22A H 0.4398 0.0566 0.7269 0.165 Uiso 1 1 calc R . .
H22B H 0.5388 0.0542 0.7449 0.165 Uiso 1 1 calc R . .
C23 C 0.4909(11) 0.0973(7) 0.8356(12) 0.174(8) Uiso 1 1 d . . .
H23A H 0.4876 0.0717 0.8782 0.260 Uiso 1 1 calc R . .
H23B H 0.4431 0.1185 0.8344 0.260 Uiso 1 1 calc R . .
H23C H 0.5420 0.1155 0.8530 0.260 Uiso 1 1 calc R . .
C24 C 0.4216(6) 0.1579(4) 0.4834(8) 0.076(4) Uani 1 1 d . . .
H24A H 0.4183 0.1758 0.5382 0.091 Uiso 1 1 calc R . .
H24B H 0.4294 0.1813 0.4373 0.091 Uiso 1 1 calc R . .
C25 C 0.3398(6) 0.1329(4) 0.4556(9) 0.076(4) Uani 1 1 d . . .
H25A H 0.3302 0.1095 0.5011 0.091 Uiso 1 1 calc R . .
H25B H 0.3407 0.1157 0.3996 0.091 Uiso 1 1 calc R . .
C26 C 0.2689(7) 0.1708(5) 0.4435(9) 0.094(4) Uani 1 1 d . . .
H26A H 0.2782 0.1932 0.3963 0.112 Uiso 1 1 calc R . .
H26B H 0.2714 0.1893 0.4988 0.112 Uiso 1 1 calc R . .
C27 C 0.1796(7) 0.1482(6) 0.4194(9) 0.116(5) Uani 1 1 d . . .
H27A H 0.1379 0.1736 0.4132 0.174 Uiso 1 1 calc R . .
H27B H 0.1695 0.1264 0.4663 0.174 Uiso 1 1 calc R . .
H27C H 0.1760 0.1307 0.3638 0.174 Uiso 1 1 calc R . .

loop_
_atom_site_aniso_label
_atom_site_aniso_U_11
_atom_site_aniso_U_22
_atom_site_aniso_U_33
_atom_site_aniso_U_23
_atom_site_aniso_U_13
_atom_site_aniso_U_12
Mo1 0.0315(8) 0.0432(8) 0.0702(10) 0.000 0.0032(6) 0.000
Mo2 0.0360(6) 0.0509(6) 0.0636(7) 0.0002(5) 0.0001(4) -0.0058(4)
S1 0.045(2) 0.052(3) 0.062(3) 0.000 0.0050(19) 0.000
S3 0.0504(17) 0.0472(18) 0.090(2) -0.0012(16) 0.0015(16) 0.0016(14)
S2 0.0428(16) 0.0581(19) 0.072(2) 0.0063(16) -0.0049(14) -0.0059(14)
S5 0.042(2) 0.085(3) 0.074(3) 0.000 0.000(2) 0.000
S4 0.044(2) 0.084(3) 0.066(3) 0.000 0.008(2) 0.000
S6 0.043(2) 0.080(3) 0.088(3) 0.000 0.013(2) 0.000
S7 0.030(2) 0.075(3) 0.087(3) 0.000 -0.003(2) 0.000
S8 0.0561(18) 0.062(2) 0.074(2) -0.0071(16) -0.0008(15) -0.0114(15)
S9 0.065(2) 0.078(2) 0.085(2) 0.0143(19) 0.0046(17) -0.0251(17)
N1 0.064(13) 0.23(2) 0.21(2) 0.000 0.052(14) 0.000
N2 0.026(8) 0.087(12) 0.175(17) 0.000 -0.003(10) 0.000
N3 0.109(11) 0.114(12) 0.213(16) 0.036(11) -0.007(10) -0.054(9)
N4 0.153(13) 0.139(12) 0.128(11) -0.053(10) 0.020(9) -0.079(10)
C1 0.041(10) 0.053(10) 0.092(13) 0.000 -0.002(10) 0.000
C2 0.029(9) 0.045(10) 0.122(16) 0.000 -0.001(10) 0.000
C3 0.046(12) 0.105(16) 0.128(18) 0.000 0.028(12) 0.000
C4 0.050(12) 0.047(10) 0.119(16) 0.000 0.037(11) 0.000
C5 0.060(8) 0.061(8) 0.093(10) -0.004(8) -0.007(7) -0.014(6)
C6 0.043(7) 0.066(9) 0.094(10) 0.007(8) -0.005(7) -0.015(6)
C8 0.088(11) 0.076(10) 0.112(12) 0.008(9) -0.006(9) -0.020(9)
C7 0.091(11) 0.073(10) 0.123(13) -0.012(10) 0.009(9) -0.022(8)
N10 0.065(8) 0.040(7) 0.071(9) 0.000 0.003(7) 0.000
C12 0.156(17) 0.16(2) 0.152(17) 0.077(17) -0.005(15) -0.041(15)
C13 0.166(19) 0.122(16) 0.21(2) 0.062(17) 0.017(18) 0.032(14)
C16 0.143(15) 0.145(16) 0.119(14) 0.012(12) -0.041(12) 0.060(13)
C17 0.20(2) 0.35(4) 0.122(17) 0.03(2) 0.002(16) -0.05(2)
N20 0.048(9) 0.063(10) 0.119(13) 0.000 0.012(8) 0.000
C20 0.038(7) 0.081(11) 0.160(15) 0.033(10) 0.008(9) -0.003(7)
C21 0.073(10) 0.133(14) 0.107(12) 0.027(11) 0.022(9) 0.018(9)
C24 0.056(8) 0.059(8) 0.109(10) 0.010(7) 0.001(7) 0.010(7)
C25 0.038(7) 0.075(9) 0.115(10) 0.012(7) 0.014(7) -0.007(6)
C26 0.074(9) 0.103(11) 0.099(10) 0.010(9) -0.003(8) 0.010(8)
C27 0.049(8) 0.156(15) 0.136(13) 0.032(11) -0.009(8) -0.002(9)

loop_
_atom_type_symbol
_atom_type_description
_atom_type_scat_dispersion_real
_atom_type_scat_dispersion_imag
_atom_type_scat_source
C C 0.0033 0.0016 'International Tables Vol C Tables 4.2.6.8 and 6.1.1.4'
H H 0.0000 0.0000 'International Tables Vol C Tables 4.2.6.8 and 6.1.1.4'
N N 0.0061 0.0033 'International Tables Vol C Tables 4.2.6.8 and 6.1.1.4'
S S 0.1246 0.1234 'International Tables Vol C Tables 4.2.6.8 and 6.1.1.4'
Mo Mo -1.6832 0.6857 'International Tables Vol C Tables 4.2.6.8 and 6.1.1.4'

loop_
_geom_angle_atom_site_label_1
_geom_angle_atom_site_label_2
_geom_angle_atom_site_label_3
_geom_angle
_geom_angle_site_symmetry_1
_geom_angle_site_symmetry_3
_geom_angle_publ_flag
S1 Mo1 S2 108.60(10) . . ?
S1 Mo1 S2 108.60(10) . 6 ?
S2 Mo1 S2 85.49(14) . 6 ?
S1 Mo1 S6 78.59(14) . . ?
S2 Mo1 S6 135.36(8) . . ?
S2 Mo1 S6 135.36(8) 6 . ?
S1 Mo1 S7 161.90(14) . . ?
S2 Mo1 S7 84.39(10) . . ?
S2 Mo1 S7 84.39(10) 6 . ?
S6 Mo1 S7 83.30(15) . . ?
S1 Mo1 S3 85.93(7) . 6 ?
S2 Mo1 S3 133.96(11) . 6 ?
S2 Mo1 S3 48.71(10) 6 6 ?
S6 Mo1 S3 89.66(7) . 6 ?
S7 Mo1 S3 94.02(7) . 6 ?
S1 Mo1 S3 85.93(7) . . ?
S2 Mo1 S3 48.71(10) . . ?
S2 Mo1 S3 133.96(11) 6 . ?
S6 Mo1 S3 89.66(7) . . ?
S7 Mo1 S3 94.02(7) . . ?
S3 Mo1 S3 171.81(15) 6 . ?
S1 Mo1 Mo2 54.37(8) . . ?
S2 Mo1 Mo2 54.73(7) . . ?
S2 Mo1 Mo2 95.82(8) 6 . ?
S6 Mo1 Mo2 120.86(10) . . ?
S7 Mo1 Mo2 138.83(8) . . ?
S3 Mo1 Mo2 116.88(7) 6 . ?
S3 Mo1 Mo2 56.95(7) . . ?
S1 Mo1 Mo2 54.37(8) . 6 ?
S2 Mo1 Mo2 95.82(8) . 6 ?
S2 Mo1 Mo2 54.73(7) 6 6 ?
S6 Mo1 Mo2 120.86(10) . 6 ?
S7 Mo1 Mo2 138.83(8) . 6 ?
S3 Mo1 Mo2 56.95(7) 6 6 ?
S3 Mo1 Mo2 116.88(7) . 6 ?
Mo2 Mo1 Mo2 60.00(5) . 6 ?
S1 Mo2 S4 108.85(8) . . ?
S1 Mo2 S2 109.09(12) . . ?
S4 Mo2 S2 84.38(12) . . ?
S1 Mo2 S8 79.62(10) . . ?
S4 Mo2 S8 134.17(12) . . ?
S2 Mo2 S8 136.86(11) . . ?
S1 Mo2 S9 162.66(11) . . ?
S4 Mo2 S9 84.24(10) . . ?
S2 Mo2 S9 82.89(10) . . ?
S8 Mo2 S9 83.08(11) . . ?
S1 Mo2 S5 86.73(11) . . ?
S4 Mo2 S5 48.23(13) . . ?
S2 Mo2 S5 132.44(12) . . ?
S8 Mo2 S5 89.17(11) . . ?
S9 Mo2 S5 94.29(10) . . ?
S1 Mo2 S3 85.54(10) . . ?
S4 Mo2 S3 132.66(12) . . ?
S2 Mo2 S3 48.65(10) . . ?
S8 Mo2 S3 92.06(10) . . ?
S9 Mo2 S3 93.88(10) . . ?
S5 Mo2 S3 171.82(10) . . ?
S1 Mo2 Mo1 54.36(9) . . ?
S4 Mo2 Mo1 95.15(8) . . ?
S2 Mo2 Mo1 55.23(7) . . ?
S8 Mo2 Mo1 122.83(8) . . ?
S9 Mo2 Mo1 137.85(8) . . ?
S5 Mo2 Mo1 116.50(6) . . ?
S3 Mo2 Mo1 56.36(7) . . ?
S1 Mo2 Mo2 54.37(6) . 6 ?
S4 Mo2 Mo2 54.85(6) . 6 ?
S2 Mo2 Mo2 96.16(7) . 6 ?
S8 Mo2 Mo2 120.52(7) . 6 ?
S9 Mo2 Mo2 138.82(8) . 6 ?
S5 Mo2 Mo2 56.51(5) . 6 ?
S3 Mo2 Mo2 116.29(7) . 6 ?
Mo1 Mo2 Mo2 60.00(2) . 6 ?
Mo1 S1 Mo2 71.26(11) . 6 ?
Mo1 S1 Mo2 71.26(11) . . ?
Mo2 S1 Mo2 71.26(12) 6 . ?
S2 S3 Mo1 63.34(11) . . ?
S2 S3 Mo2 62.54(10) . . ?
Mo1 S3 Mo2 66.69(8) . . ?
S3 S2 Mo2 68.80(12) . . ?
S3 S2 Mo1 67.95(12) . . ?
Mo2 S2 Mo1 70.04(8) . . ?
S4 S5 Mo2 63.16(13) . 6 ?
S4 S5 Mo2 63.16(13) . . ?
Mo2 S5 Mo2 66.97(10) 6 . ?
S5 S4 Mo2 68.61(14) . . ?
S5 S4 Mo2 68.61(14) . 6 ?
Mo2 S4 Mo2 70.30(11) . 6 ?
C1 S6 Mo1 105.2(7) . . ?
C2 S7 Mo1 103.7(6) . . ?
C5 S8 Mo2 104.9(5) . . ?
C6 S9 Mo2 103.4(4) . . ?
C2 C1 C3 120.9(15) . . ?
C2 C1 S6 122.8(13) . . ?
C3 C1 S6 116.2(14) . . ?
C1 C2 C4 119.0(15) . . ?
C1 C2 S7 125.0(12) . . ?
C4 C2 S7 116.0(14) . . ?
N1 C3 C1 178(2) . . ?
N2 C4 C2 180(2) . . ?
C6 C5 C7 121.1(12) . . ?
C6 C5 S8 123.3(10) . . ?
C7 C5 S8 115.6(11) . . ?
C5 C6 C8 121.0(12) . . ?
C5 C6 S9 125.3(10) . . ?
C8 C6 S9 113.8(10) . . ?
N3 C8 C6 176.8(18) . . ?
N4 C7 C5 176.4(18) . . ?
C14 N10 C14 99.7(13) 2_557 . ?
C14 N10 C10 109.2(8) 2_557 . ?
C14 N10 C10 119.4(8) . . ?
C14 N10 C10 119.4(8) 2_557 2_557 ?
C14 N10 C10 109.2(8) . 2_557 ?
C10 N10 C10 101.0(13) . 2_557 ?
C11 C10 N10 120.7(14) . . ?
C10 C11 C12 107.9(17) . . ?
C13 C12 C11 103.5(18) . . ?
C15 C14 N10 120.6(15) . . ?
C14 C15 C16 107.1(17) . . ?
C17 C16 C15 103.4(18) . . ?
C24 N20 C24 107.9(12) 2_656 . ?
C24 N20 C20 108.9(6) 2_656 2_656 ?
C24 N20 C20 110.8(6) . 2_656 ?
C24 N20 C20 110.8(6) 2_656 . ?
C24 N20 C20 108.9(6) . . ?
C20 N20 C20 109.5(15) 2_656 . ?
C21 C20 N20 119.3(12) . . ?
C20 C21 C22 110.2(14) . . ?
C23 C22 C21 112.4(16) . . ?
C25 C24 N20 116.0(9) . . ?
C24 C25 C26 108.9(9) . . ?
C25 C26 C27 113.3(11) . . ?

loop_
_geom_bond_atom_site_label_1
_geom_bond_atom_site_label_2
_geom_bond_distance
_geom_bond_site_symmetry_2
_geom_bond_publ_flag
Mo1 S1 2.366(4) . ?
Mo1 S2 2.410(3) . ?
Mo1 S2 2.410(3) 6 ?
Mo1 S6 2.437(4) . ?
Mo1 S7 2.498(4) . ?
Mo1 S3 2.499(3) 6 ?
Mo1 S3 2.499(3) . ?
Mo1 Mo2 2.7569(13) . ?
Mo1 Mo2 2.7569(13) 6 ?
Mo2 S1 2.366(3) . ?
Mo2 S4 2.394(3) . ?
Mo2 S2 2.395(3) . ?
Mo2 S8 2.440(3) . ?
Mo2 S9 2.486(3) . ?
Mo2 S5 2.498(3) . ?
Mo2 S3 2.516(3) . ?
Mo2 Mo2 2.7570(19) 6 ?
S1 Mo2 2.366(3) 6 ?
S3 S2 2.026(4) . ?
S5 S4 2.001(6) . ?
S5 Mo2 2.498(3) 6 ?
S4 Mo2 2.394(3) 6 ?
S6 C1 1.749(16) . ?
S7 C2 1.716(17) . ?
S8 C5 1.746(12) . ?
S9 C6 1.727(13) . ?
N1 C3 1.13(2) . ?
N2 C4 1.111(19) . ?
N3 C8 1.141(15) . ?
N4 C7 1.153(16) . ?
C1 C2 1.35(2) . ?
C1 C3 1.45(2) . ?
C2 C4 1.48(2) . ?
C5 C6 1.310(14) . ?
C5 C7 1.442(18) . ?
C6 C8 1.446(17) . ?
N10 C14 1.517(14) 2_557 ?
N10 C14 1.517(14) . ?
N10 C10 1.519(15) . ?
N10 C10 1.519(15) 2_557 ?
C10 C11 1.373(18) . ?
C11 C12 1.57(2) . ?
C12 C13 1.48(2) . ?
C14 C15 1.37(2) . ?
C15 C16 1.64(2) . ?
C16 C17 1.44(2) . ?
N20 C24 1.536(12) 2_656 ?
N20 C24 1.536(12) . ?
N20 C20 1.542(14) 2_656 ?
N20 C20 1.542(14) . ?
C20 C21 1.455(16) . ?
C21 C22 1.557(19) . ?
C22 C23 1.513(19) . ?
C24 C25 1.480(14) . ?
C25 C26 1.533(15) . ?
C26 C27 1.550(15) . ?
